data_7222047
loop_
_publ_author_name
'Gu, Jinzhong'
'Cui, Yanhui'
'Wu, Jiang'
'Kirillov, Alexander M.'

_publ_section_title
;
 A series of mixed-ligand 2D and 3D coordination polymers assembled from a
 novel multifunctional pyridine-tricarboxylate building block:
 hydrothermal syntheses, structural and topological diversity, and
 magnetic and luminescent properties
;
_journal_name_full 'RSC Adv.'
_journal_paper_doi 10.1039/C5RA13582F
_journal_year 2015
_chemical_formula_sum 'C52 H32 Mn3 N6 O14'
_chemical_formula_weight 1129.66
_chemical_name_systematic
; 
 ? 
;
_space_group_IT_number 14
_symmetry_cell_setting monoclinic
_symmetry_space_group_name_Hall '-P 2yn'
_symmetry_space_group_name_H-M 'P 1 21/n 1'
_atom_sites_solution_hydrogens geom
_atom_sites_solution_primary direct
_atom_sites_solution_secondary difmap
_audit_creation_method SHELXL-97
_audit_update_record
;
2015-07-24 deposited with the CCDC.
2015-09-07 downloaded from the CCDC.
;
_cell_angle_alpha 90.00
_cell_angle_beta 92.600(5)
_cell_angle_gamma 90.00
_cell_formula_units_Z 4
_cell_length_a 8.6220(4)
_cell_length_b 39.658(3)
_cell_length_c 13.6015(6)
_cell_measurement_temperature 293(2)
_cell_volume 4646.0(5)
_computing_cell_refinement 'Bruker SAINT'
_computing_data_collection 'Bruker APEX2'
_computing_data_reduction 'Bruker SAINT'
_computing_molecular_graphics 'Bruker SHELXTL'
_computing_publication_material 'Bruker SHELXTL'
_computing_structure_refinement 'SHELXL-97 (Sheldrick, 2008)'
_computing_structure_solution 'SHELXS-97 (Sheldrick, 2008)'
_diffrn_ambient_temperature 293(2)
_diffrn_measured_fraction_theta_full 0.997
_diffrn_measured_fraction_theta_max 0.997
_diffrn_measurement_device_type 'Bruker APE-II CCD'
_diffrn_measurement_method '\f and \w scans'
_diffrn_radiation_monochromator graphite
_diffrn_radiation_source 'fine-focus sealed tube'
_diffrn_radiation_type MoK\a
_diffrn_radiation_wavelength 0.71073
_diffrn_reflns_av_R_equivalents 0.0503
_diffrn_reflns_av_sigmaI/netI 0.0970
_diffrn_reflns_limit_h_max 10
_diffrn_reflns_limit_h_min -9
_diffrn_reflns_limit_k_max 29
_diffrn_reflns_limit_k_min -47
_diffrn_reflns_limit_l_max 16
_diffrn_reflns_limit_l_min -16
_diffrn_reflns_number 17078
_diffrn_reflns_theta_full 25.05
_diffrn_reflns_theta_max 25.05
_diffrn_reflns_theta_min 3.37
_exptl_absorpt_coefficient_mu 0.883
_exptl_absorpt_correction_T_max 0.8295
_exptl_absorpt_correction_T_min 0.8095
_exptl_absorpt_correction_type multi-scan
_exptl_crystal_colour yellow
_exptl_crystal_density_diffrn 1.615
_exptl_crystal_density_method 'not measured'
_exptl_crystal_description block
_exptl_crystal_F_000 2292
_exptl_crystal_size_max 0.25
_exptl_crystal_size_mid 0.23
_exptl_crystal_size_min 0.22
_refine_diff_density_max 1.764
_refine_diff_density_min -0.560
_refine_diff_density_rms 0.099
_refine_ls_extinction_method none
_refine_ls_goodness_of_fit_ref 1.051
_refine_ls_hydrogen_treatment mixed
_refine_ls_matrix_type full
_refine_ls_number_parameters 680
_refine_ls_number_reflns 8216
_refine_ls_number_restraints 0
_refine_ls_restrained_S_all 1.051
_refine_ls_R_factor_all 0.1146
_refine_ls_R_factor_gt 0.0759
_refine_ls_shift/su_max 0.000
_refine_ls_shift/su_mean 0.000
_refine_ls_structure_factor_coef Fsqd
_refine_ls_weighting_details 'calc w=1/[\s^2^(Fo^2^)+(0.0906P)^2^+11.0139P] where P=(Fo^2^+2Fc^2^)/3'
_refine_ls_weighting_scheme calc
_refine_ls_wR_factor_gt 0.1934
_refine_ls_wR_factor_ref 0.2230
_reflns_number_gt 5466
_reflns_number_total 8216
_reflns_threshold_expression >2sigma(I)
_cod_data_source_file c5ra13582f2.cif
_cod_data_source_block gu218_9mn
_cod_depositor_comments
;
The following automatic conversions were performed:

'_symmetry_cell_setting' value 'Monoclinic' changed to 'monoclinic'
according to
/usr/data/users/saulius/crontab/automatic-downloads/rss-feeds/RSC/lib/dictionaries/cif_core.dic
dictionary named 'cif_core.dic' version 2.4.2 from 2011-04-26.

Automatic conversion script
Id: cif_fix_values 3271 2015-04-21 07:52:19Z andrius 
;
_cod_original_sg_symbol_H-M P2(1)/n
_cod_database_code 7222047

loop_
_symmetry_equiv_pos_as_xyz
'x, y, z'
'-x+1/2, y+1/2, -z+1/2'
'-x, -y, -z'
'x-1/2, -y-1/2, z-1/2'

loop_
_atom_site_label
_atom_site_type_symbol
_atom_site_fract_x
_atom_site_fract_y
_atom_site_fract_z
_atom_site_U_iso_or_equiv
_atom_site_adp_type
_atom_site_occupancy
_atom_site_symmetry_multiplicity
_atom_site_calc_flag
_atom_site_refinement_flags
Mn1 Mn 0.82711(11) 0.19590(2) 0.00467(6) 0.0275(3) Uani 1 1 d .
Mn2 Mn 1.27216(11) 0.19069(3) 0.06729(6) 0.0313(3) Uani 1 1 d .
Mn3 Mn 1.03408(13) 0.01615(3) 0.64315(7) 0.0422(3) Uani 1 1 d .
O1 O 0.9905(5) 0.15700(11) 0.0580(3) 0.0365(11) Uani 1 1 d .
O2 O 1.1893(5) 0.15346(14) 0.1654(3) 0.0492(13) Uani 1 1 d .
O3 O 0.8356(6) 0.02433(16) 0.5574(4) 0.0695(18) Uani 1 1 d .
O4 O 0.8772(7) 0.03122(12) 0.3982(4) 0.0618(16) Uani 1 1 d .
O5 O 0.1321(7) 0.0656(2) 0.5555(5) 0.106(3) Uani 1 1 d .
O6 O 0.2810(7) 0.03114(16) 0.6358(5) 0.0739(18) Uani 1 1 d .
O7 O 1.2015(6) 0.23250(13) 0.1562(3) 0.0511(13) Uani 1 1 d .
O8 O 1.0257(5) 0.22939(11) 0.0363(3) 0.0387(11) Uani 1 1 d .
O9 O 0.7843(5) 0.33067(12) 0.4198(3) 0.0396(11) Uani 1 1 d .
O10 O 0.8722(5) 0.27910(12) 0.4400(3) 0.0402(11) Uani 1 1 d .
O11 O 1.0058(5) 0.31560(13) -0.3818(3) 0.0398(11) Uani 1 1 d .
O12 O 1.2523(5) 0.30388(12) -0.3475(3) 0.0375(11) Uani 1 1 d .
O13 O 0.6709(6) 0.23918(13) -0.0196(3) 0.0515(13) Uani 1 1 d .
H1W H 0.5736 0.2329 -0.0379 0.077 Uiso 1 1 d R
H2W H 0.7033 0.2528 -0.0674 0.077 Uiso 1 1 d R
O14 O 0.1093(13) 0.2008(4) 0.3865(11) 0.248(9) Uani 1 1 d G
H3W H 0.1055 0.1825 0.3537 0.298 Uiso 1 1 d R
H4W H 0.2074 0.1979 0.3947 0.298 Uiso 1 1 d R
N1 N 0.7087(7) 0.10249(15) 0.2396(4) 0.0424(14) Uani 1 1 d .
N2 N 0.9082(7) 0.31054(19) -0.0849(4) 0.058(2) Uani 1 1 d .
N3 N 0.9011(6) 0.19779(14) -0.1533(4) 0.0328(12) Uani 1 1 d .
N4 N 0.6960(6) 0.15257(13) -0.0834(4) 0.0339(12) Uani 1 1 d .
N5 N 0.8897(8) -0.01300(16) 0.7509(4) 0.0505(16) Uani 1 1 d .
N6 N 1.0208(7) 0.04780(14) 0.7806(4) 0.0453(15) Uani 1 1 d .
C1 C 1.0508(8) 0.14760(15) 0.1401(4) 0.0318(14) Uani 1 1 d .
C2 C 0.9555(7) 0.12865(16) 0.2090(4) 0.0302(14) Uani 1 1 d .
C3 C 0.8076(8) 0.11753(18) 0.1797(4) 0.0394(16) Uani 1 1 d .
H3 H 0.7748 0.1207 0.1143 0.047 Uiso 1 1 calc R
C4 C 0.7606(8) 0.09694(16) 0.3338(4) 0.0353(15) Uani 1 1 d .
C5 C 0.9081(8) 0.10543(16) 0.3677(4) 0.0360(15) Uani 1 1 d .
H5 H 0.9416 0.1004 0.4321 0.043 Uiso 1 1 calc R
C6 C 1.0071(8) 0.12164(17) 0.3045(5) 0.0410(17) Uani 1 1 d .
H6 H 1.1070 0.1277 0.3264 0.049 Uiso 1 1 calc R
C7 C 0.6418(8) 0.08413(17) 0.3996(5) 0.0369(16) Uani 1 1 d .
C8 C 0.4991(9) 0.1013(2) 0.3951(6) 0.0514(19) Uani 1 1 d .
H8 H 0.4853 0.1192 0.3512 0.062 Uiso 1 1 calc R
C9 C 0.3788(9) 0.0927(2) 0.4537(5) 0.052(2) Uani 1 1 d .
H9 H 0.2866 0.1049 0.4506 0.062 Uiso 1 1 calc R
C10 C 0.3975(9) 0.06535(19) 0.5175(5) 0.0445(18) Uani 1 1 d .
C11 C 0.5362(8) 0.04879(17) 0.5225(5) 0.0401(17) Uani 1 1 d .
H11 H 0.5491 0.0310 0.5666 0.048 Uiso 1 1 calc R
C12 C 0.6586(8) 0.05725(16) 0.4650(4) 0.0353(15) Uani 1 1 d .
C13 C 0.8031(9) 0.03632(18) 0.4729(6) 0.0473(18) Uani 1 1 d .
C14 C 0.2583(11) 0.0539(2) 0.5746(6) 0.060(2) Uani 1 1 d .
C15 C 1.0851(7) 0.24382(16) 0.1109(4) 0.0284(14) Uani 1 1 d .
C16 C 1.0139(6) 0.27540(16) 0.1481(4) 0.0256(13) Uani 1 1 d .
C17 C 0.9745(7) 0.27659(16) 0.2468(4) 0.0292(14) Uani 1 1 d .
H17 H 0.9994 0.2586 0.2883 0.035 Uiso 1 1 calc R
C18 C 0.8992(7) 0.30430(16) 0.2827(4) 0.0303(14) Uani 1 1 d .
C19 C 0.8485(7) 0.30494(17) 0.3868(4) 0.0305(15) Uani 1 1 d .
C20 C 0.8664(8) 0.33194(17) 0.2210(4) 0.0385(16) Uani 1 1 d .
H20 H 0.8174 0.3509 0.2452 0.046 Uiso 1 1 calc R
C21 C 0.9069(8) 0.33081(18) 0.1249(5) 0.0423(17) Uani 1 1 d .
H21 H 0.8850 0.3493 0.0844 0.051 Uiso 1 1 calc R
C22 C 0.9801(7) 0.30274(16) 0.0860(4) 0.0317(15) Uani 1 1 d .
C23 C 1.0240(8) 0.30332(16) -0.0189(4) 0.0322(15) Uani 1 1 d .
C24 C 0.9442(9) 0.3124(2) -0.1799(5) 0.056(2) Uani 1 1 d .
H24 H 0.8647 0.3174 -0.2261 0.068 Uiso 1 1 calc R
C25 C 1.0902(7) 0.30743(15) -0.2134(4) 0.0291(14) Uani 1 1 d .
C26 C 1.1167(7) 0.30900(15) -0.3223(4) 0.0293(14) Uani 1 1 d .
C27 C 1.2064(8) 0.30034(18) -0.1448(4) 0.0370(16) Uani 1 1 d .
H27 H 1.3074 0.2971 -0.1642 0.044 Uiso 1 1 calc R
C28 C 1.1734(8) 0.29801(18) -0.0461(4) 0.0364(16) Uani 1 1 d .
H28 H 1.2514 0.2929 0.0010 0.044 Uiso 1 1 calc R
C29 C 0.9901(8) 0.2212(2) -0.1895(5) 0.0433(17) Uani 1 1 d .
H29 H 1.0216 0.2390 -0.1488 0.052 Uiso 1 1 calc R
C30 C 1.0401(8) 0.2208(2) -0.2864(5) 0.0459(18) Uani 1 1 d .
H30 H 1.1003 0.2382 -0.3101 0.055 Uiso 1 1 calc R
C31 C 0.9978(9) 0.1942(2) -0.3444(5) 0.049(2) Uani 1 1 d .
H31 H 1.0315 0.1930 -0.4083 0.059 Uiso 1 1 calc R
C32 C 0.9046(8) 0.1688(2) -0.3092(5) 0.0433(17) Uani 1 1 d .
C33 C 0.8550(7) 0.17189(17) -0.2125(4) 0.0336(15) Uani 1 1 d .
C34 C 0.8556(11) 0.1398(3) -0.3658(6) 0.072(3) Uani 1 1 d .
H34 H 0.8889 0.1373 -0.4294 0.086 Uiso 1 1 calc R
C35 C 0.7651(12) 0.1170(2) -0.3296(6) 0.076(3) Uani 1 1 d .
H35 H 0.7374 0.0983 -0.3679 0.091 Uiso 1 1 calc R
C36 C 0.7068(9) 0.1197(2) -0.2324(6) 0.051(2) Uani 1 1 d .
C37 C 0.7514(7) 0.14724(17) -0.1744(5) 0.0373(16) Uani 1 1 d .
C38 C 0.6046(11) 0.0967(2) -0.1932(7) 0.067(2) Uani 1 1 d .
H38 H 0.5753 0.0776 -0.2292 0.081 Uiso 1 1 calc R
C39 C 0.5476(10) 0.1018(2) -0.1030(6) 0.057(2) Uani 1 1 d .
H39 H 0.4783 0.0867 -0.0766 0.069 Uiso 1 1 calc R
C40 C 0.5968(8) 0.13063(19) -0.0512(5) 0.0442(17) Uani 1 1 d .
H40 H 0.5564 0.1345 0.0100 0.053 Uiso 1 1 calc R
C41 C 0.8240(11) -0.0428(2) 0.7331(6) 0.068(3) Uani 1 1 d .
H41 H 0.8397 -0.0533 0.6733 0.082 Uiso 1 1 calc R
C42 C 0.7334(12) -0.0586(2) 0.8001(7) 0.081(3) Uani 1 1 d .
H42 H 0.6904 -0.0796 0.7856 0.097 Uiso 1 1 calc R
C43 C 0.7073(12) -0.0436(2) 0.8868(7) 0.079(3) Uani 1 1 d .
H43 H 0.6457 -0.0541 0.9320 0.094 Uiso 1 1 calc R
C44 C 0.7727(10) -0.0121(2) 0.9087(5) 0.060(2) Uani 1 1 d .
C45 C 0.8643(8) 0.00235(18) 0.8357(5) 0.0436(17) Uani 1 1 d .
C46 C 0.7582(12) 0.0060(3) 0.9996(6) 0.072(3) Uani 1 1 d .
H46 H 0.7001 -0.0034 1.0487 0.086 Uiso 1 1 calc R
C47 C 0.8246(11) 0.0352(3) 1.0149(6) 0.073(3) Uani 1 1 d .
H47 H 0.8103 0.0461 1.0744 0.087 Uiso 1 1 calc R
C48 C 0.9190(9) 0.0515(2) 0.9438(6) 0.054(2) Uani 1 1 d .
C49 C 0.9360(8) 0.03517(18) 0.8531(5) 0.0419(17) Uani 1 1 d .
C50 C 0.9920(11) 0.0821(2) 0.9557(7) 0.066(2) Uani 1 1 d .
H50 H 0.9829 0.0939 1.0143 0.080 Uiso 1 1 calc R
C51 C 1.0764(11) 0.0955(2) 0.8847(7) 0.066(2) Uani 1 1 d .
H51 H 1.1261 0.1162 0.8937 0.080 Uiso 1 1 calc R
C52 C 1.0874(9) 0.0774(2) 0.7966(6) 0.056(2) Uani 1 1 d .
H52 H 1.1444 0.0867 0.7470 0.067 Uiso 1 1 calc R

loop_
_atom_site_aniso_label
_atom_site_aniso_U_11
_atom_site_aniso_U_22
_atom_site_aniso_U_33
_atom_site_aniso_U_23
_atom_site_aniso_U_13
_atom_site_aniso_U_12
Mn1 0.0313(5) 0.0333(5) 0.0182(4) -0.0019(4) 0.0020(4) -0.0013(4)
Mn2 0.0341(5) 0.0411(6) 0.0195(5) 0.0038(4) 0.0093(4) 0.0031(5)
Mn3 0.0484(7) 0.0386(6) 0.0409(6) 0.0016(5) 0.0166(5) -0.0036(5)
O1 0.045(3) 0.040(3) 0.026(2) 0.011(2) 0.0100(19) 0.010(2)
O2 0.038(3) 0.073(4) 0.036(2) 0.014(2) 0.001(2) -0.022(3)
O3 0.047(3) 0.085(5) 0.077(4) 0.043(4) 0.008(3) 0.001(3)
O4 0.079(4) 0.035(3) 0.076(4) 0.010(3) 0.042(3) 0.010(3)
O5 0.045(4) 0.201(9) 0.074(4) 0.044(5) 0.017(3) 0.004(5)
O6 0.080(4) 0.073(4) 0.073(4) 0.013(4) 0.039(3) -0.011(4)
O7 0.053(3) 0.064(3) 0.036(3) -0.008(2) -0.003(2) 0.023(3)
O8 0.050(3) 0.043(3) 0.024(2) -0.012(2) 0.009(2) -0.013(2)
O9 0.044(3) 0.051(3) 0.025(2) -0.008(2) 0.012(2) 0.008(2)
O10 0.052(3) 0.043(3) 0.026(2) -0.003(2) 0.010(2) -0.009(2)
O11 0.037(3) 0.064(3) 0.019(2) 0.003(2) 0.0007(19) -0.007(2)
O12 0.034(3) 0.056(3) 0.023(2) -0.004(2) 0.0066(19) -0.005(2)
O13 0.051(3) 0.052(3) 0.051(3) 0.001(2) -0.004(2) 0.016(3)
O14 0.126(9) 0.272(17) 0.344(19) -0.197(15) -0.020(11) 0.042(10)
N1 0.044(3) 0.054(4) 0.030(3) 0.007(3) -0.002(3) -0.014(3)
N2 0.054(4) 0.103(6) 0.017(3) 0.004(3) 0.008(3) 0.032(4)
N3 0.031(3) 0.043(3) 0.024(3) 0.003(2) -0.003(2) -0.001(3)
N4 0.033(3) 0.036(3) 0.033(3) -0.005(2) -0.003(2) 0.001(3)
N5 0.068(4) 0.043(4) 0.043(3) -0.007(3) 0.018(3) -0.017(3)
N6 0.048(4) 0.035(3) 0.053(4) -0.006(3) 0.010(3) -0.005(3)
C1 0.046(4) 0.025(3) 0.025(3) 0.003(3) 0.011(3) 0.002(3)
C2 0.037(4) 0.032(3) 0.022(3) 0.002(3) 0.003(3) -0.004(3)
C3 0.044(4) 0.048(4) 0.026(3) 0.002(3) 0.001(3) -0.007(3)
C4 0.049(4) 0.026(3) 0.032(3) 0.002(3) 0.008(3) -0.006(3)
C5 0.046(4) 0.034(4) 0.027(3) 0.012(3) -0.003(3) -0.009(3)
C6 0.047(4) 0.042(4) 0.034(3) 0.012(3) -0.001(3) -0.008(3)
C7 0.041(4) 0.036(4) 0.034(3) -0.001(3) 0.010(3) -0.011(3)
C8 0.056(5) 0.046(5) 0.053(4) 0.009(4) 0.012(4) -0.001(4)
C9 0.042(4) 0.064(5) 0.049(4) 0.008(4) 0.012(4) -0.001(4)
C10 0.049(4) 0.054(5) 0.031(4) -0.010(3) 0.013(3) -0.015(4)
C11 0.054(4) 0.036(4) 0.031(3) 0.000(3) 0.014(3) -0.014(3)
C12 0.047(4) 0.031(4) 0.028(3) 0.001(3) 0.006(3) -0.009(3)
C13 0.058(5) 0.033(4) 0.051(4) 0.011(4) 0.010(4) -0.006(4)
C14 0.058(6) 0.073(6) 0.049(5) -0.010(5) 0.016(4) -0.012(5)
C15 0.027(3) 0.040(4) 0.019(3) 0.002(3) 0.007(3) -0.002(3)
C16 0.024(3) 0.037(3) 0.016(3) -0.005(3) 0.002(2) 0.002(3)
C17 0.034(3) 0.036(3) 0.017(3) -0.002(3) 0.000(2) -0.002(3)
C18 0.032(3) 0.040(4) 0.019(3) -0.004(3) 0.001(3) -0.001(3)
C19 0.022(3) 0.046(4) 0.023(3) -0.005(3) 0.004(3) -0.013(3)
C20 0.046(4) 0.039(4) 0.031(3) -0.005(3) 0.007(3) 0.010(3)
C21 0.058(5) 0.041(4) 0.028(3) 0.007(3) 0.010(3) 0.012(4)
C22 0.036(4) 0.042(4) 0.018(3) -0.004(3) 0.005(3) 0.002(3)
C23 0.044(4) 0.037(4) 0.016(3) -0.002(3) 0.006(3) 0.002(3)
C24 0.050(5) 0.100(7) 0.019(3) 0.008(4) 0.006(3) 0.031(5)
C25 0.038(4) 0.032(3) 0.017(3) 0.000(2) 0.006(3) -0.001(3)
C26 0.039(4) 0.029(3) 0.020(3) -0.002(3) 0.006(3) -0.004(3)
C27 0.030(3) 0.059(5) 0.022(3) -0.001(3) 0.001(3) -0.003(3)
C28 0.036(4) 0.054(4) 0.019(3) 0.002(3) -0.001(3) -0.009(3)
C29 0.041(4) 0.058(5) 0.031(3) 0.002(3) 0.001(3) -0.002(4)
C30 0.045(4) 0.058(5) 0.035(4) 0.006(4) 0.010(3) 0.004(4)
C31 0.048(4) 0.074(6) 0.026(3) 0.001(4) 0.006(3) 0.018(4)
C32 0.044(4) 0.057(5) 0.029(3) -0.008(3) 0.002(3) 0.007(4)
C33 0.031(3) 0.043(4) 0.026(3) -0.011(3) -0.008(3) 0.011(3)
C34 0.081(7) 0.083(7) 0.053(5) -0.035(5) 0.014(5) -0.010(6)
C35 0.104(8) 0.069(6) 0.053(5) -0.044(5) -0.006(5) -0.003(6)
C36 0.046(4) 0.052(5) 0.056(5) -0.025(4) -0.005(4) 0.000(4)
C37 0.031(3) 0.043(4) 0.037(4) -0.016(3) -0.011(3) 0.008(3)
C38 0.076(6) 0.051(5) 0.073(6) -0.028(5) -0.013(5) -0.010(5)
C39 0.065(5) 0.044(5) 0.062(5) -0.003(4) -0.004(4) -0.012(4)
C40 0.036(4) 0.049(4) 0.047(4) 0.005(4) 0.000(3) 0.002(4)
C41 0.098(7) 0.053(5) 0.056(5) -0.012(4) 0.024(5) -0.029(5)
C42 0.112(8) 0.062(6) 0.071(6) -0.004(5) 0.028(6) -0.037(6)
C43 0.110(8) 0.067(6) 0.061(6) 0.013(5) 0.027(5) -0.027(6)
C44 0.076(6) 0.062(5) 0.041(4) 0.008(4) 0.016(4) -0.009(5)
C45 0.050(4) 0.039(4) 0.042(4) -0.003(3) 0.007(3) -0.007(3)
C46 0.094(7) 0.074(7) 0.050(5) 0.006(5) 0.037(5) -0.004(6)
C47 0.098(8) 0.078(7) 0.045(5) -0.011(5) 0.027(5) -0.004(6)
C48 0.057(5) 0.051(5) 0.054(5) -0.014(4) 0.007(4) 0.003(4)
C49 0.043(4) 0.045(4) 0.038(4) -0.009(3) 0.011(3) 0.000(3)
C50 0.075(6) 0.055(5) 0.069(6) -0.027(5) 0.011(5) 0.002(5)
C51 0.085(7) 0.038(4) 0.076(6) -0.022(4) 0.006(5) -0.014(5)
C52 0.052(5) 0.041(4) 0.076(5) -0.010(4) 0.014(4) -0.004(4)

loop_
_atom_type_symbol
_atom_type_description
_atom_type_scat_dispersion_real
_atom_type_scat_dispersion_imag
_atom_type_scat_source
C C 0.0033 0.0016 'International Tables Vol C Tables 4.2.6.8 and 6.1.1.4'
H H 0.0000 0.0000 'International Tables Vol C Tables 4.2.6.8 and 6.1.1.4'
N N 0.0061 0.0033 'International Tables Vol C Tables 4.2.6.8 and 6.1.1.4'
O O 0.0106 0.0060 'International Tables Vol C Tables 4.2.6.8 and 6.1.1.4'
Mn Mn 0.3368 0.7283 'International Tables Vol C Tables 4.2.6.8 and 6.1.1.4'

loop_
_geom_angle_atom_site_label_1
_geom_angle_atom_site_label_2
_geom_angle_atom_site_label_3
_geom_angle
_geom_angle_site_symmetry_1
_geom_angle_site_symmetry_3
O12 Mn1 O1 84.74(16) 4_566 .
O12 Mn1 O8 94.53(16) 4_566 .
O1 Mn1 O8 82.92(18) . .
O12 Mn1 O13 85.94(17) 4_566 .
O1 Mn1 O13 168.66(17) . .
O8 Mn1 O13 91.4(2) . .
O12 Mn1 N3 177.54(19) 4_566 .
O1 Mn1 N3 97.63(17) . .
O8 Mn1 N3 85.15(17) . .
O13 Mn1 N3 91.63(19) . .
O12 Mn1 N4 108.83(18) 4_566 .
O1 Mn1 N4 86.64(18) . .
O8 Mn1 N4 153.39(17) . .
O13 Mn1 N4 102.52(19) . .
N3 Mn1 N4 72.04(19) . .
O11 Mn2 O2 93.11(18) 4_666 .
O11 Mn2 O7 101.31(18) 4_666 .
O2 Mn2 O7 94.0(2) . .
O11 Mn2 O9 99.80(16) 4_666 4_665
O2 Mn2 O9 109.72(18) . 4_665
O7 Mn2 O9 147.11(18) . 4_665
O11 Mn2 O10 85.65(17) 4_666 4_665
O2 Mn2 O10 167.51(19) . 4_665
O7 Mn2 O10 98.41(18) . 4_665
O9 Mn2 O10 58.44(17) 4_665 4_665
O11 Mn2 C19 92.26(17) 4_666 4_665
O2 Mn2 C19 138.5(2) . 4_665
O7 Mn2 C19 125.0(2) . 4_665
O9 Mn2 C19 29.06(19) 4_665 4_665
O10 Mn2 C19 29.40(18) 4_665 4_665
O3 Mn3 O4 107.0(3) . 3_756
O3 Mn3 O6 135.2(2) . 1_655
O4 Mn3 O6 82.3(2) 3_756 1_655
O3 Mn3 N6 108.1(2) . .
O4 Mn3 N6 138.3(2) 3_756 .
O6 Mn3 N6 88.5(2) 1_655 .
O3 Mn3 N5 88.8(2) . .
O4 Mn3 N5 86.3(2) 3_756 .
O6 Mn3 N5 135.9(2) 1_655 .
N6 Mn3 N5 72.6(2) . .
O3 Mn3 O5 84.0(2) . 1_655
O4 Mn3 O5 116.3(2) 3_756 1_655
O6 Mn3 O5 54.1(2) 1_655 1_655
N6 Mn3 O5 89.4(2) . 1_655
N5 Mn3 O5 157.5(3) . 1_655
C1 O1 Mn1 137.0(4) . .
C1 O2 Mn2 107.4(4) . .
C13 O3 Mn3 136.1(5) . .
C13 O4 Mn3 124.6(5) . 3_756
C14 O5 Mn3 85.1(6) . 1_455
C14 O6 Mn3 95.9(6) . 1_455
C15 O7 Mn2 104.1(4) . .
C15 O8 Mn1 136.2(4) . .
C19 O9 Mn2 93.0(4) . 4_566
C19 O10 Mn2 87.3(4) . 4_566
C26 O11 Mn2 151.1(4) . 4_565
C26 O12 Mn1 125.6(4) . 4_665
Mn1 O13 H1W 112.4 . .
Mn1 O13 H2W 111.6 . .
H1W O13 H2W 106.5 . .
H3W O14 H4W 88.1 . .
C3 N1 C4 116.9(6) . .
C23 N2 C24 117.2(6) . .
C29 N3 C33 118.3(5) . .
C29 N3 Mn1 124.9(4) . .
C33 N3 Mn1 116.8(4) . .
C40 N4 C37 117.5(6) . .
C40 N4 Mn1 128.4(5) . .
C37 N4 Mn1 113.3(4) . .
C41 N5 C45 118.6(6) . .
C41 N5 Mn3 125.1(5) . .
C45 N5 Mn3 116.2(5) . .
C52 N6 C49 117.0(6) . .
C52 N6 Mn3 126.3(5) . .
C49 N6 Mn3 116.6(5) . .
O2 C1 O1 122.5(5) . .
O2 C1 C2 118.1(5) . .
O1 C1 C2 119.4(6) . .
C6 C2 C3 117.2(6) . .
C6 C2 C1 122.2(6) . .
C3 C2 C1 120.6(5) . .
N1 C3 C2 124.5(6) . .
N1 C3 H3 117.8 . .
C2 C3 H3 117.8 . .
N1 C4 C5 122.5(6) . .
N1 C4 C7 114.8(6) . .
C5 C4 C7 122.4(6) . .
C4 C5 C6 119.2(6) . .
C4 C5 H5 120.4 . .
C6 C5 H5 120.4 . .
C2 C6 C5 119.5(6) . .
C2 C6 H6 120.3 . .
C5 C6 H6 120.3 . .
C12 C7 C8 117.7(6) . .
C12 C7 C4 126.5(6) . .
C8 C7 C4 115.8(6) . .
C9 C8 C7 122.2(7) . .
C9 C8 H8 118.9 . .
C7 C8 H8 118.9 . .
C8 C9 C10 119.0(7) . .
C8 C9 H9 120.5 . .
C10 C9 H9 120.5 . .
C11 C10 C9 118.8(6) . .
C11 C10 C14 122.6(7) . .
C9 C10 C14 118.5(7) . .
C10 C11 C12 123.1(6) . .
C10 C11 H11 118.5 . .
C12 C11 H11 118.5 . .
C11 C12 C7 119.1(7) . .
C11 C12 C13 118.6(6) . .
C7 C12 C13 122.2(6) . .
O4 C13 O3 125.6(8) . .
O4 C13 C12 119.3(7) . .
O3 C13 C12 115.0(7) . .
O5 C14 O6 122.8(8) . .
O5 C14 C10 120.0(8) . .
O6 C14 C10 117.1(8) . .
O7 C15 O8 121.9(6) . .
O7 C15 C16 118.2(5) . .
O8 C15 C16 119.9(5) . .
C22 C16 C17 120.0(5) . .
C22 C16 C15 121.6(5) . .
C17 C16 C15 118.3(5) . .
C18 C17 C16 120.4(6) . .
C18 C17 H17 119.8 . .
C16 C17 H17 119.8 . .
C17 C18 C20 119.8(5) . .
C17 C18 C19 120.7(6) . .
C20 C18 C19 119.5(6) . .
O9 C19 O10 121.2(5) . .
O9 C19 C18 120.2(6) . .
O10 C19 C18 118.6(6) . .
O9 C19 Mn2 57.9(3) . 4_566
O10 C19 Mn2 63.3(3) . 4_566
C18 C19 Mn2 176.4(4) . 4_566
C21 C20 C18 119.5(6) . .
C21 C20 H20 120.2 . .
C18 C20 H20 120.2 . .
C20 C21 C22 121.8(6) . .
C20 C21 H21 119.1 . .
C22 C21 H21 119.1 . .
C21 C22 C16 118.4(5) . .
C21 C22 C23 119.3(6) . .
C16 C22 C23 122.3(5) . .
N2 C23 C28 122.1(5) . .
N2 C23 C22 115.4(6) . .
C28 C23 C22 122.5(6) . .
N2 C24 C25 124.5(6) . .
N2 C24 H24 117.7 . .
C25 C24 H24 117.7 . .
C27 C25 C24 117.2(5) . .
C27 C25 C26 122.6(6) . .
C24 C25 C26 120.1(6) . .
O12 C26 O11 123.6(5) . .
O12 C26 C25 116.6(5) . .
O11 C26 C25 119.8(5) . .
C25 C27 C28 119.9(6) . .
C25 C27 H27 120.1 . .
C28 C27 H27 120.1 . .
C23 C28 C27 119.1(6) . .
C23 C28 H28 120.5 . .
C27 C28 H28 120.5 . .
N3 C29 C30 123.5(7) . .
N3 C29 H29 118.2 . .
C30 C29 H29 118.2 . .
C31 C30 C29 117.9(7) . .
C31 C30 H30 121.0 . .
C29 C30 H30 121.0 . .
C30 C31 C32 120.5(6) . .
C30 C31 H31 119.7 . .
C32 C31 H31 119.7 . .
C31 C32 C33 117.8(6) . .
C31 C32 C34 123.8(7) . .
C33 C32 C34 118.4(7) . .
N3 C33 C32 121.9(6) . .
N3 C33 C37 118.2(5) . .
C32 C33 C37 119.9(6) . .
C35 C34 C32 121.3(8) . .
C35 C34 H34 119.4 . .
C32 C34 H34 119.4 . .
C34 C35 C36 122.2(8) . .
C34 C35 H35 118.9 . .
C36 C35 H35 118.9 . .
C37 C36 C38 117.5(7) . .
C37 C36 C35 118.8(8) . .
C38 C36 C35 123.7(7) . .
N4 C37 C36 122.5(7) . .
N4 C37 C33 118.1(5) . .
C36 C37 C33 119.4(6) . .
C39 C38 C36 120.6(7) . .
C39 C38 H38 119.7 . .
C36 C38 H38 119.7 . .
C38 C39 C40 117.6(8) . .
C38 C39 H39 121.2 . .
C40 C39 H39 121.2 . .
N4 C40 C39 124.2(7) . .
N4 C40 H40 117.9 . .
C39 C40 H40 117.9 . .
N5 C41 C42 122.4(8) . .
N5 C41 H41 118.8 . .
C42 C41 H41 118.8 . .
C43 C42 C41 119.8(9) . .
C43 C42 H42 120.1 . .
C41 C42 H42 120.1 . .
C42 C43 C44 120.0(8) . .
C42 C43 H43 120.0 . .
C44 C43 H43 120.0 . .
C43 C44 C45 116.4(7) . .
C43 C44 C46 125.3(8) . .
C45 C44 C46 118.2(8) . .
N5 C45 C44 122.7(7) . .
N5 C45 C49 117.7(6) . .
C44 C45 C49 119.6(7) . .
C47 C46 C44 121.7(8) . .
C47 C46 H46 119.2 . .
C44 C46 H46 119.2 . .
C46 C47 C48 123.1(8) . .
C46 C47 H47 118.5 . .
C48 C47 H47 118.5 . .
C50 C48 C49 116.4(8) . .
C50 C48 C47 125.8(8) . .
C49 C48 C47 117.8(7) . .
N6 C49 C48 123.5(7) . .
N6 C49 C45 116.9(6) . .
C48 C49 C45 119.6(6) . .
C51 C50 C48 121.7(8) . .
C51 C50 H50 119.2 . .
C48 C50 H50 119.2 . .
C50 C51 C52 118.0(8) . .
C50 C51 H51 121.0 . .
C52 C51 H51 121.0 . .
N6 C52 C51 123.4(8) . .
N6 C52 H52 118.3 . .
C51 C52 H52 118.3 . .

loop_
_geom_bond_atom_site_label_1
_geom_bond_atom_site_label_2
_geom_bond_distance
_geom_bond_site_symmetry_2
Mn1 O12 2.139(4) 4_566
Mn1 O1 2.191(4) .
Mn1 O8 2.194(4) .
Mn1 O13 2.198(5) .
Mn1 N3 2.270(5) .
Mn1 N4 2.354(5) .
Mn2 O11 2.115(4) 4_666
Mn2 O2 2.135(5) .
Mn2 O7 2.156(5) .
Mn2 O9 2.185(4) 4_665
Mn2 O10 2.304(4) 4_665
Mn2 C19 2.576(6) 4_665
Mn3 O3 2.053(6) .
Mn3 O4 2.114(5) 3_756
Mn3 O6 2.217(6) 1_655
Mn3 N6 2.259(6) .
Mn3 N5 2.280(6) .
Mn3 O5 2.464(8) 1_655
O1 C1 1.265(7) .
O2 C1 1.250(8) .
O3 C13 1.263(9) .
O4 C13 1.241(8) .
O4 Mn3 2.114(5) 3_756
O5 C14 1.201(10) .
O5 Mn3 2.464(8) 1_455
O6 C14 1.237(10) .
O6 Mn3 2.217(6) 1_455
O7 C15 1.238(7) .
O8 C15 1.254(7) .
O9 C19 1.253(8) .
O9 Mn2 2.185(4) 4_566
O10 C19 1.266(8) .
O10 Mn2 2.304(4) 4_566
O11 C26 1.252(7) .
O11 Mn2 2.115(4) 4_565
O12 C26 1.249(7) .
O12 Mn1 2.139(4) 4_665
O13 H1W 0.8997 .
O13 H2W 0.8979 .
O14 H3W 0.8499 .
O14 H4W 0.8565 .
N1 C3 1.345(8) .
N1 C4 1.356(8) .
N2 C23 1.343(8) .
N2 C24 1.344(8) .
N3 C29 1.315(8) .
N3 C33 1.354(8) .
N4 C40 1.309(8) .
N4 C37 1.364(8) .
N5 C41 1.326(10) .
N5 C45 1.331(9) .
N6 C52 1.321(9) .
N6 C49 1.351(9) .
C1 C2 1.479(8) .
C2 C6 1.382(8) .
C2 C3 1.390(9) .
C3 H3 0.9300 .
C4 C5 1.375(9) .
C4 C7 1.480(8) .
C5 C6 1.396(9) .
C5 H5 0.9300 .
C6 H6 0.9300 .
C7 C12 1.392(9) .
C7 C8 1.406(10) .
C8 C9 1.380(10) .
C8 H8 0.9300 .
C9 C10 1.394(10) .
C9 H9 0.9300 .
C10 C11 1.363(10) .
C10 C14 1.527(10) .
C11 C12 1.383(9) .
C11 H11 0.9300 .
C12 C13 1.497(10) .
C15 C16 1.493(8) .
C16 C22 1.398(8) .
C16 C17 1.400(7) .
C17 C18 1.378(8) .
C17 H17 0.9300 .
C18 C20 1.402(9) .
C18 C19 1.501(8) .
C19 Mn2 2.576(6) 4_566
C20 C21 1.370(8) .
C20 H20 0.9300 .
C21 C22 1.395(9) .
C21 H21 0.9300 .
C22 C23 1.493(8) .
C23 C28 1.372(9) .
C24 C25 1.372(9) .
C24 H24 0.9300 .
C25 C27 1.368(9) .
C25 C26 1.511(8) .
C27 C28 1.388(8) .
C27 H27 0.9300 .
C28 H28 0.9300 .
C29 C30 1.405(9) .
C29 H29 0.9300 .
C30 C31 1.357(10) .
C30 H30 0.9300 .
C31 C32 1.387(10) .
C31 H31 0.9300 .
C32 C33 1.406(9) .
C32 C34 1.437(11) .
C33 C37 1.436(9) .
C34 C35 1.307(12) .
C34 H34 0.9300 .
C35 C36 1.440(11) .
C35 H35 0.9300 .
C36 C37 1.390(9) .
C36 C38 1.392(12) .
C38 C39 1.358(11) .
C38 H38 0.9300 .
C39 C40 1.399(10) .
C39 H39 0.9300 .
C40 H40 0.9300 .
C41 C42 1.379(11) .
C41 H41 0.9300 .
C42 C43 1.350(12) .
C42 H42 0.9300 .
C43 C44 1.395(12) .
C43 H43 0.9300 .
C44 C45 1.418(10) .
C44 C46 1.440(12) .
C45 C49 1.456(10) .
C46 C47 1.306(12) .
C46 H46 0.9300 .
C47 C48 1.444(11) .
C47 H47 0.9300 .
C48 C50 1.375(11) .
C48 C49 1.406(10) .
C50 C51 1.345(12) .
C50 H50 0.9300 .
C51 C52 1.404(11) .
C51 H51 0.9300 .
C52 H52 0.9300 .

loop_
_geom_hbond_atom_site_label_D
_geom_hbond_atom_site_label_H
_geom_hbond_atom_site_label_A
_geom_hbond_distance_DH
_geom_hbond_distance_HA
_geom_hbond_distance_DA
_geom_hbond_angle_DHA
_geom_hbond_site_symmetry_A
O14 H4W N2 0.86 1.77 2.628(13) 176.6 4_566
O13 H2W O14 0.90 2.10 2.743(13) 127.9 4_665
O13 H1W O10 0.90 1.81 2.708(7) 173.3 4_565

loop_
_geom_torsion_atom_site_label_1
_geom_torsion_atom_site_label_2
_geom_torsion_atom_site_label_3
_geom_torsion_atom_site_label_4
_geom_torsion
_geom_torsion_site_symmetry_1
_geom_torsion_site_symmetry_4
O12 Mn1 O1 C1 -21.5(6) 4_566 .
O8 Mn1 O1 C1 73.7(6) . .
O13 Mn1 O1 C1 13.4(13) . .
N3 Mn1 O1 C1 157.8(6) . .
N4 Mn1 O1 C1 -130.8(6) . .
O11 Mn2 O2 C1 -169.3(4) 4_666 .
O7 Mn2 O2 C1 89.2(4) . .
O9 Mn2 O2 C1 -67.7(5) 4_665 .
O10 Mn2 O2 C1 -85.4(9) 4_665 .
C19 Mn2 O2 C1 -72.3(5) 4_665 .
O4 Mn3 O3 C13 -85.7(8) 3_756 .
O6 Mn3 O3 C13 10.5(10) 1_655 .
N6 Mn3 O3 C13 117.3(8) . .
N5 Mn3 O3 C13 -171.4(8) . .
O5 Mn3 O3 C13 30.0(8) 1_655 .
O11 Mn2 O7 C15 160.5(4) 4_666 .
O2 Mn2 O7 C15 -105.5(4) . .
O9 Mn2 O7 C15 31.6(6) 4_665 .
O10 Mn2 O7 C15 73.3(4) 4_665 .
C19 Mn2 O7 C15 59.6(5) 4_665 .
O12 Mn1 O8 C15 1.7(6) 4_566 .
O1 Mn1 O8 C15 -82.4(6) . .
O13 Mn1 O8 C15 87.7(6) . .
N3 Mn1 O8 C15 179.2(6) . .
N4 Mn1 O8 C15 -150.1(6) . .
O12 Mn1 N3 C29 63(5) 4_566 .
O1 Mn1 N3 C29 -101.9(5) . .
O8 Mn1 N3 C29 -19.8(5) . .
O13 Mn1 N3 C29 71.5(5) . .
N4 Mn1 N3 C29 174.1(6) . .
O12 Mn1 N3 C33 -120(4) 4_566 .
O1 Mn1 N3 C33 74.9(5) . .
O8 Mn1 N3 C33 157.1(5) . .
O13 Mn1 N3 C33 -111.7(5) . .
N4 Mn1 N3 C33 -9.0(4) . .
O12 Mn1 N4 C40 -2.3(6) 4_566 .
O1 Mn1 N4 C40 81.0(6) . .
O8 Mn1 N4 C40 147.9(5) . .
O13 Mn1 N4 C40 -92.2(6) . .
N3 Mn1 N4 C40 -179.8(6) . .
O12 Mn1 N4 C37 -171.3(4) 4_566 .
O1 Mn1 N4 C37 -88.0(4) . .
O8 Mn1 N4 C37 -21.2(7) . .
O13 Mn1 N4 C37 98.8(4) . .
N3 Mn1 N4 C37 11.1(4) . .
O3 Mn3 N5 C41 69.3(8) . .
O4 Mn3 N5 C41 -37.8(8) 3_756 .
O6 Mn3 N5 C41 -112.7(7) 1_655 .
N6 Mn3 N5 C41 178.7(8) . .
O5 Mn3 N5 C41 140.5(8) 1_655 .
O3 Mn3 N5 C45 -107.1(6) . .
O4 Mn3 N5 C45 145.8(6) 3_756 .
O6 Mn3 N5 C45 70.9(7) 1_655 .
N6 Mn3 N5 C45 2.3(5) . .
O5 Mn3 N5 C45 -35.9(10) 1_655 .
O3 Mn3 N6 C52 -98.6(7) . .
O4 Mn3 N6 C52 115.6(6) 3_756 .
O6 Mn3 N6 C52 39.0(7) 1_655 .
N5 Mn3 N6 C52 178.6(7) . .
O5 Mn3 N6 C52 -15.1(7) 1_655 .
O3 Mn3 N6 C49 81.2(5) . .
O4 Mn3 N6 C49 -64.6(6) 3_756 .
O6 Mn3 N6 C49 -141.3(5) 1_655 .
N5 Mn3 N6 C49 -1.6(5) . .
O5 Mn3 N6 C49 164.7(5) 1_655 .
Mn2 O2 C1 O1 14.3(7) . .
Mn2 O2 C1 C2 -166.3(4) . .
Mn1 O1 C1 O2 -106.1(7) . .
Mn1 O1 C1 C2 74.5(8) . .
O2 C1 C2 C6 9.5(10) . .
O1 C1 C2 C6 -171.1(6) . .
O2 C1 C2 C3 -171.4(6) . .
O1 C1 C2 C3 8.0(9) . .
C4 N1 C3 C2 -2.4(10) . .
C6 C2 C3 N1 4.5(11) . .
C1 C2 C3 N1 -174.6(6) . .
C3 N1 C4 C5 -1.3(10) . .
C3 N1 C4 C7 173.0(6) . .
N1 C4 C5 C6 2.7(10) . .
C7 C4 C5 C6 -171.2(6) . .
C3 C2 C6 C5 -2.9(10) . .
C1 C2 C6 C5 176.2(6) . .
C4 C5 C6 C2 -0.4(10) . .
N1 C4 C7 C12 133.2(7) . .
C5 C4 C7 C12 -52.5(10) . .
N1 C4 C7 C8 -47.4(8) . .
C5 C4 C7 C8 126.9(7) . .
C12 C7 C8 C9 0.8(11) . .
C4 C7 C8 C9 -178.6(7) . .
C7 C8 C9 C10 -1.8(12) . .
C8 C9 C10 C11 2.3(11) . .
C8 C9 C10 C14 -174.2(7) . .
C9 C10 C11 C12 -1.8(11) . .
C14 C10 C11 C12 174.5(6) . .
C10 C11 C12 C7 0.8(10) . .
C10 C11 C12 C13 -177.1(6) . .
C8 C7 C12 C11 -0.3(10) . .
C4 C7 C12 C11 179.1(6) . .
C8 C7 C12 C13 177.5(7) . .
C4 C7 C12 C13 -3.1(11) . .
Mn3 O4 C13 O3 42.7(11) 3_756 .
Mn3 O4 C13 C12 -134.8(6) 3_756 .
Mn3 O3 C13 O4 40.7(13) . .
Mn3 O3 C13 C12 -141.7(6) . .
C11 C12 C13 O4 144.5(7) . .
C7 C12 C13 O4 -33.3(10) . .
C11 C12 C13 O3 -33.3(10) . .
C7 C12 C13 O3 148.9(7) . .
Mn3 O5 C14 O6 -14.0(9) 1_455 .
Mn3 O5 C14 C10 161.8(7) 1_455 .
Mn3 O6 C14 O5 15.6(10) 1_455 .
Mn3 O6 C14 C10 -160.3(6) 1_455 .
C11 C10 C14 O5 -167.4(9) . .
C9 C10 C14 O5 8.9(12) . .
C11 C10 C14 O6 8.7(11) . .
C9 C10 C14 O6 -175.1(7) . .
Mn2 O7 C15 O8 6.2(7) . .
Mn2 O7 C15 C16 -174.5(4) . .
Mn1 O8 C15 O7 100.2(7) . .
Mn1 O8 C15 C16 -79.0(8) . .
O7 C15 C16 C22 129.4(6) . .
O8 C15 C16 C22 -51.3(8) . .
O7 C15 C16 C17 -53.4(8) . .
O8 C15 C16 C17 125.9(6) . .
C22 C16 C17 C18 1.5(9) . .
C15 C16 C17 C18 -175.7(5) . .
C16 C17 C18 C20 -2.1(9) . .
C16 C17 C18 C19 176.5(5) . .
Mn2 O9 C19 O10 3.4(6) 4_566 .
Mn2 O9 C19 C18 -176.4(5) 4_566 .
Mn2 O10 C19 O9 -3.2(6) 4_566 .
Mn2 O10 C19 C18 176.6(5) 4_566 .
C17 C18 C19 O9 177.8(6) . .
C20 C18 C19 O9 -3.6(9) . .
C17 C18 C19 O10 -2.1(9) . .
C20 C18 C19 O10 176.5(6) . .
C17 C18 C19 Mn2 121(8) . 4_566
C20 C18 C19 Mn2 -61(8) . 4_566
C17 C18 C20 C21 1.3(10) . .
C19 C18 C20 C21 -177.3(6) . .
C18 C20 C21 C22 0.2(11) . .
C20 C21 C22 C16 -0.8(10) . .
C20 C21 C22 C23 -178.9(6) . .
C17 C16 C22 C21 -0.1(9) . .
C15 C16 C22 C21 177.0(6) . .
C17 C16 C22 C23 178.0(6) . .
C15 C16 C22 C23 -5.0(9) . .
C24 N2 C23 C28 0.0(11) . .
C24 N2 C23 C22 177.8(7) . .
C21 C22 C23 N2 -54.1(9) . .
C16 C22 C23 N2 127.9(7) . .
C21 C22 C23 C28 123.7(7) . .
C16 C22 C23 C28 -54.3(9) . .
C23 N2 C24 C25 0.1(13) . .
N2 C24 C25 C27 -0.5(12) . .
N2 C24 C25 C26 178.0(7) . .
Mn1 O12 C26 O11 -1.3(9) 4_665 .
Mn1 O12 C26 C25 179.7(4) 4_665 .
Mn2 O11 C26 O12 137.2(7) 4_565 .
Mn2 O11 C26 C25 -43.8(12) 4_565 .
C27 C25 C26 O12 -0.9(9) . .
C24 C25 C26 O12 -179.3(7) . .
C27 C25 C26 O11 180.0(6) . .
C24 C25 C26 O11 1.6(10) . .
C24 C25 C27 C28 0.9(10) . .
C26 C25 C27 C28 -177.6(6) . .
N2 C23 C28 C27 0.4(11) . .
C22 C23 C28 C27 -177.3(6) . .
C25 C27 C28 C23 -0.8(10) . .
C33 N3 C29 C30 -0.1(10) . .
Mn1 N3 C29 C30 176.8(5) . .
N3 C29 C30 C31 -2.1(11) . .
C29 C30 C31 C32 1.7(11) . .
C30 C31 C32 C33 0.6(10) . .
C30 C31 C32 C34 -179.7(8) . .
C29 N3 C33 C32 2.5(9) . .
Mn1 N3 C33 C32 -174.5(5) . .
C29 N3 C33 C37 -176.9(6) . .
Mn1 N3 C33 C37 6.0(7) . .
C31 C32 C33 N3 -2.8(10) . .
C34 C32 C33 N3 177.4(7) . .
C31 C32 C33 C37 176.6(6) . .
C34 C32 C33 C37 -3.2(10) . .
C31 C32 C34 C35 -178.6(9) . .
C33 C32 C34 C35 1.1(14) . .
C32 C34 C35 C36 1.3(16) . .
C34 C35 C36 C37 -1.6(14) . .
C34 C35 C36 C38 177.0(10) . .
C40 N4 C37 C36 -0.2(9) . .
Mn1 N4 C37 C36 170.1(5) . .
C40 N4 C37 C33 177.3(6) . .
Mn1 N4 C37 C33 -12.4(7) . .
C38 C36 C37 N4 -1.7(11) . .
C35 C36 C37 N4 176.9(7) . .
C38 C36 C37 C33 -179.2(7) . .
C35 C36 C37 C33 -0.5(11) . .
N3 C33 C37 N4 4.7(9) . .
C32 C33 C37 N4 -174.7(6) . .
N3 C33 C37 C36 -177.7(6) . .
C32 C33 C37 C36 2.9(10) . .
C37 C36 C38 C39 2.2(13) . .
C35 C36 C38 C39 -176.4(8) . .
C36 C38 C39 C40 -0.8(13) . .
C37 N4 C40 C39 1.7(10) . .
Mn1 N4 C40 C39 -166.9(6) . .
C38 C39 C40 N4 -1.2(12) . .
C45 N5 C41 C42 -1.4(14) . .
Mn3 N5 C41 C42 -177.7(8) . .
N5 C41 C42 C43 0.9(17) . .
C41 C42 C43 C44 -0.4(17) . .
C42 C43 C44 C45 0.3(15) . .
C42 C43 C44 C46 -177.7(10) . .
C41 N5 C45 C44 1.3(12) . .
Mn3 N5 C45 C44 178.0(6) . .
C41 N5 C45 C49 -179.3(8) . .
Mn3 N5 C45 C49 -2.6(9) . .
C43 C44 C45 N5 -0.8(13) . .
C46 C44 C45 N5 177.3(8) . .
C43 C44 C45 C49 179.8(8) . .
C46 C44 C45 C49 -2.0(12) . .
C43 C44 C46 C47 179.2(10) . .
C45 C44 C46 C47 1.2(15) . .
C44 C46 C47 C48 -1.1(17) . .
C46 C47 C48 C50 -179.8(10) . .
C46 C47 C48 C49 1.7(15) . .
C52 N6 C49 C48 -1.5(11) . .
Mn3 N6 C49 C48 178.7(6) . .
C52 N6 C49 C45 -179.3(7) . .
Mn3 N6 C49 C45 0.9(8) . .
C50 C48 C49 N6 1.2(12) . .
C47 C48 C49 N6 179.8(8) . .
C50 C48 C49 C45 178.9(7) . .
C47 C48 C49 C45 -2.5(11) . .
N5 C45 C49 N6 1.2(10) . .
C44 C45 C49 N6 -179.4(7) . .
N5 C45 C49 C48 -176.7(7) . .
C44 C45 C49 C48 2.8(11) . .
C49 C48 C50 C51 -0.7(13) . .
C47 C48 C50 C51 -179.1(9) . .
C48 C50 C51 C52 0.5(14) . .
C49 N6 C52 C51 1.3(12) . .
Mn3 N6 C52 C51 -178.9(6) . .
C50 C51 C52 N6 -0.8(14) . .
